data_4326030
loop_
_publ_author_name
'Eugen S. Andreiadis'
'Daniel Imbert'
'Jacques P\'ecaut'
'Adrian Calborean'
'Ilaria Ciofini'
'Carlo Adamo'
'Renaud Demadrille'
'Marinella Mazzanti'

_publ_contact_author
;
      Dr Marinella Mazzanti
      SCIB (UMR-E3 CEA-UJF)
      INAC, CEA Grenoble
      17, rue des Martyrs
      38054 Grenoble cedex 9
;
_publ_section_title
;
 Phosphorescent Binuclear Iridium Complexes Based on
 Terpyridine-Carboxylate: An Experimental and Theoretical Study
;
_journal_name_full 'Inorganic Chemistry'
_journal_page_first 8197
_journal_page_last 8206
_journal_paper_doi 10.1021/ic200704s
_journal_volume 50
_journal_year 2011
_chemical_formula_sum 'C47 H27 Cl11 F8 Ir2 N4'
_chemical_formula_weight 1574.08
_chemical_name_systematic
; 
 ? 
;
_space_group_IT_number 14
_symmetry_cell_setting monoclinic
_symmetry_space_group_name_Hall '-P 2ybc'
_symmetry_space_group_name_H-M 'P 1 21/c 1'
_atom_sites_solution_hydrogens geom
_atom_sites_solution_primary direct
_atom_sites_solution_secondary difmap
_audit_creation_method SHELXL-97
_cell_angle_alpha 90.00
_cell_angle_beta 97.740(3)
_cell_angle_gamma 90.00
_cell_formula_units_Z 4
_cell_length_a 12.4833(17)
_cell_length_b 19.596(3)
_cell_length_c 21.318(3)
_cell_measurement_reflns_used 1007
_cell_measurement_temperature 223(2)
_cell_measurement_theta_max 26.31
_cell_measurement_theta_min 2.70
_cell_volume 5167.4(13)
_computing_cell_refinement 'Bruker SMART'
_computing_data_collection 'Bruker SMART'
_computing_data_reduction 'Bruker SAINT'
_computing_molecular_graphics 'Bruker SHELXTL'
_computing_publication_material 'Bruker SHELXTL'
_computing_structure_refinement 'SHELXL-97 (Sheldrick, 1997)'
_computing_structure_solution 'SHELXS-97 (Sheldrick, 1990)'
_diffrn_ambient_temperature 223(2)
_diffrn_measured_fraction_theta_full 0.880
_diffrn_measured_fraction_theta_max 0.880
_diffrn_measurement_device_type 'CCD area detector'
_diffrn_measurement_method 'phi and omega scans'
_diffrn_radiation_monochromator graphite
_diffrn_radiation_source 'fine-focus sealed tube'
_diffrn_radiation_type MoK\a
_diffrn_radiation_wavelength 0.71073
_diffrn_reflns_av_R_equivalents 0.0374
_diffrn_reflns_av_sigmaI/netI 0.0601
_diffrn_reflns_limit_h_max 10
_diffrn_reflns_limit_h_min -15
_diffrn_reflns_limit_k_max 24
_diffrn_reflns_limit_k_min -24
_diffrn_reflns_limit_l_max 26
_diffrn_reflns_limit_l_min -10
_diffrn_reflns_number 19565
_diffrn_reflns_theta_full 26.42
_diffrn_reflns_theta_max 26.42
_diffrn_reflns_theta_min 1.93
_exptl_absorpt_coefficient_mu 5.783
_exptl_absorpt_correction_T_max 0.561
_exptl_absorpt_correction_T_min 0.101
_exptl_absorpt_correction_type multi-scan
_exptl_crystal_colour yellow
_exptl_crystal_density_diffrn 2.023
_exptl_crystal_F_000 3000
_exptl_crystal_size_max 0.50
_exptl_crystal_size_mid 0.35
_exptl_crystal_size_min 0.10
_refine_diff_density_max 0.972
_refine_diff_density_min -0.934
_refine_diff_density_rms 0.134
_refine_ls_extinction_method none
_refine_ls_goodness_of_fit_ref 1.010
_refine_ls_hydrogen_treatment constr
_refine_ls_matrix_type full
_refine_ls_number_parameters 649
_refine_ls_number_reflns 9340
_refine_ls_number_restraints 0
_refine_ls_restrained_S_all 1.010
_refine_ls_R_factor_all 0.0659
_refine_ls_R_factor_gt 0.0402
_refine_ls_shift/su_max 0.002
_refine_ls_shift/su_mean 0.000
_refine_ls_structure_factor_coef Fsqd
_refine_ls_weighting_details 'calc w=1/[\s^2^(Fo^2^)+(0.0405P)^2^+4.6525P] where P=(Fo^2^+2Fc^2^)/3'
_refine_ls_weighting_scheme calc
_refine_ls_wR_factor_gt 0.0817
_refine_ls_wR_factor_ref 0.0889
_reflns_number_gt 6920
_reflns_number_total 9340
_reflns_threshold_expression >2sigma(I)
_cod_data_source_file ic200704s_si_002_2.cif
_cod_data_source_block '[Ir(Fppy)2(Cl)]2'
_cod_original_cell_volume 5167.5(12)
_cod_database_code 4326030

loop_
_symmetry_equiv_pos_as_xyz
'x, y, z'
'-x, y+1/2, -z+1/2'
'-x, -y, -z'
'x, -y-1/2, z-1/2'

loop_
_atom_site_label
_atom_site_type_symbol
_atom_site_fract_x
_atom_site_fract_y
_atom_site_fract_z
_atom_site_U_iso_or_equiv
_atom_site_adp_type
_atom_site_occupancy
_atom_site_symmetry_multiplicity
_atom_site_calc_flag
_atom_site_refinement_flags
Ir1 Ir -0.01219(2) 0.102033(13) 0.206748(12) 0.02939(8) Uani 1 1 d .
Ir2 Ir 0.27690(2) 0.054512(14) 0.194750(13) 0.03023(8) Uani 1 1 d .
Cl1 Cl 0.16832(13) 0.15944(8) 0.20818(8) 0.0360(4) Uani 1 1 d .
Cl2 Cl 0.09289(13) -0.00164(9) 0.18255(9) 0.0393(4) Uani 1 1 d .
F1 F -0.3491(4) -0.0358(3) 0.2791(2) 0.0691(14) Uani 1 1 d .
F2 F -0.3770(4) 0.0331(3) 0.0681(2) 0.0640(13) Uani 1 1 d .
F3 F -0.1781(4) 0.3557(2) 0.1834(2) 0.0677(14) Uani 1 1 d .
F4 F -0.1416(4) 0.2551(3) 0.3831(2) 0.0793(16) Uani 1 1 d .
F5 F 0.4226(4) -0.1697(3) 0.0872(3) 0.0779(16) Uani 1 1 d .
F6 F 0.4612(5) -0.1609(3) 0.3074(3) 0.0864(17) Uani 1 1 d .
F7 F 0.6509(4) 0.1708(3) 0.2992(3) 0.0834(17) Uani 1 1 d .
F8 F 0.5579(4) 0.1909(3) 0.0814(3) 0.0921(19) Uani 1 1 d .
N1 N -0.0610(5) 0.1188(3) 0.1119(3) 0.0358(14) Uani 1 1 d .
N2 N 0.0075(4) 0.0867(3) 0.3029(3) 0.0361(14) Uani 1 1 d .
N3 N 0.3074(4) 0.0337(3) 0.2897(3) 0.0362(14) Uani 1 1 d .
N4 N 0.2736(5) 0.0752(3) 0.1002(3) 0.0421(16) Uani 1 1 d .
C1 C -0.1568(5) 0.0571(3) 0.1987(3) 0.0323(16) Uani 1 1 d .
C2 C -0.2045(6) 0.0241(4) 0.2458(4) 0.0395(18) Uani 1 1 d .
H2 H -0.1674 0.0213 0.2871 0.047 Uiso 1 1 calc R
C3 C -0.3050(6) -0.0041(4) 0.2320(4) 0.044(2) Uani 1 1 d .
C4 C -0.3629(6) -0.0040(4) 0.1732(4) 0.047(2) Uani 1 1 d .
H4 H -0.4305 -0.0257 0.1649 0.057 Uiso 1 1 calc R
C5 C -0.3183(6) 0.0289(4) 0.1274(4) 0.0433(19) Uani 1 1 d .
C6 C -0.2159(6) 0.0596(3) 0.1372(3) 0.0362(17) Uani 1 1 d .
C7 C -0.1630(6) 0.0949(4) 0.0898(4) 0.0395(18) Uani 1 1 d .
C8 C -0.2041(8) 0.1070(4) 0.0275(4) 0.060(2) Uani 1 1 d .
H8 H -0.2744 0.0924 0.0118 0.072 Uiso 1 1 calc R
C9 C -0.1430(8) 0.1404(5) -0.0118(4) 0.070(3) Uani 1 1 d .
H9 H -0.1711 0.1471 -0.0545 0.085 Uiso 1 1 calc R
C10 C -0.0405(7) 0.1641(5) 0.0106(4) 0.059(2) Uani 1 1 d .
H10 H 0.0016 0.1870 -0.0162 0.071 Uiso 1 1 calc R
C11 C -0.0026(6) 0.1532(4) 0.0731(3) 0.0436(19) Uani 1 1 d .
H11 H 0.0659 0.1700 0.0896 0.052 Uiso 1 1 calc R
C12 C -0.0762(5) 0.1884(3) 0.2331(3) 0.0298(16) Uani 1 1 d .
C13 C -0.1104(5) 0.2438(4) 0.1944(3) 0.0387(18) Uani 1 1 d .
H13 H -0.1069 0.2420 0.1507 0.046 Uiso 1 1 calc R
C14 C -0.1492(6) 0.3008(4) 0.2210(4) 0.0440(19) Uani 1 1 d .
C15 C -0.1610(6) 0.3066(4) 0.2838(4) 0.053(2) Uani 1 1 d .
H15 H -0.1896 0.3460 0.3005 0.063 Uiso 1 1 calc R
C16 C -0.1284(6) 0.2511(4) 0.3205(4) 0.047(2) Uani 1 1 d .
C17 C -0.0823(6) 0.1934(4) 0.2993(3) 0.0379(18) Uani 1 1 d .
C18 C -0.0382(6) 0.1349(4) 0.3371(3) 0.0412(19) Uani 1 1 d .
C19 C -0.0385(7) 0.1267(5) 0.4020(4) 0.061(2) Uani 1 1 d .
H19 H -0.0690 0.1602 0.4258 0.073 Uiso 1 1 calc R
C20 C 0.0067(8) 0.0686(6) 0.4306(4) 0.075(3) Uani 1 1 d .
H20 H 0.0073 0.0624 0.4744 0.090 Uiso 1 1 calc R
C21 C 0.0512(7) 0.0191(5) 0.3957(4) 0.061(2) Uani 1 1 d .
H21 H 0.0822 -0.0205 0.4152 0.074 Uiso 1 1 calc R
C22 C 0.0489(6) 0.0293(4) 0.3318(4) 0.048(2) Uani 1 1 d .
H22 H 0.0770 -0.0046 0.3075 0.058 Uiso 1 1 calc R
C23 C 0.3489(5) -0.0359(3) 0.1906(3) 0.0352(17) Uani 1 1 d .
C24 C 0.3646(6) -0.0706(4) 0.1356(4) 0.0441(19) Uani 1 1 d .
H24 H 0.3456 -0.0503 0.0957 0.053 Uiso 1 1 calc R
C25 C 0.4087(6) -0.1355(4) 0.1407(4) 0.052(2) Uani 1 1 d .
C26 C 0.4415(6) -0.1667(4) 0.1976(5) 0.058(2) Uani 1 1 d .
H26 H 0.4725 -0.2105 0.1998 0.070 Uiso 1 1 calc R
C27 C 0.4271(6) -0.1312(4) 0.2508(4) 0.053(2) Uani 1 1 d .
C28 C 0.3819(6) -0.0664(4) 0.2504(4) 0.0393(18) Uani 1 1 d .
C29 C 0.3619(6) -0.0260(4) 0.3054(4) 0.0419(19) Uani 1 1 d .
C30 C 0.3941(8) -0.0409(5) 0.3688(4) 0.065(3) Uani 1 1 d .
H30 H 0.4298 -0.0823 0.3799 0.078 Uiso 1 1 calc R
C31 C 0.3747(8) 0.0039(6) 0.4156(4) 0.074(3) Uani 1 1 d .
H31 H 0.3973 -0.0063 0.4584 0.089 Uiso 1 1 calc R
C32 C 0.3215(7) 0.0639(6) 0.3984(4) 0.062(3) Uani 1 1 d .
H32 H 0.3078 0.0956 0.4295 0.075 Uiso 1 1 calc R
C33 C 0.2888(6) 0.0772(4) 0.3360(4) 0.046(2) Uani 1 1 d .
H33 H 0.2520 0.1181 0.3248 0.055 Uiso 1 1 calc R
C34 C 0.4150(6) 0.1050(3) 0.1974(4) 0.0346(17) Uani 1 1 d .
C35 C 0.4892(6) 0.1201(4) 0.2504(4) 0.045(2) Uani 1 1 d .
H35 H 0.4763 0.1047 0.2905 0.054 Uiso 1 1 calc R
C36 C 0.5811(7) 0.1574(4) 0.2450(5) 0.055(2) Uani 1 1 d .
C37 C 0.6051(7) 0.1806(4) 0.1897(5) 0.061(3) Uani 1 1 d .
H37 H 0.6689 0.2053 0.1870 0.074 Uiso 1 1 calc R
C38 C 0.5338(8) 0.1671(4) 0.1376(5) 0.063(3) Uani 1 1 d .
C39 C 0.4391(6) 0.1293(4) 0.1391(4) 0.0421(19) Uani 1 1 d .
C40 C 0.3602(7) 0.1113(4) 0.0849(4) 0.048(2) Uani 1 1 d .
C41 C 0.3679(9) 0.1245(5) 0.0206(5) 0.068(3) Uani 1 1 d .
H41 H 0.4290 0.1469 0.0091 0.082 Uiso 1 1 calc R
C42 C 0.2870(10) 0.1048(5) -0.0246(5) 0.077(3) Uani 1 1 d .
H42 H 0.2909 0.1155 -0.0672 0.092 Uiso 1 1 calc R
C43 C 0.1985(9) 0.0690(5) -0.0091(4) 0.066(3) Uani 1 1 d .
H43 H 0.1426 0.0553 -0.0406 0.079 Uiso 1 1 calc R
C44 C 0.1945(7) 0.0540(4) 0.0540(4) 0.053(2) Uani 1 1 d .
H44 H 0.1360 0.0286 0.0652 0.064 Uiso 1 1 calc R
C51 C 0.1667(7) 0.2949(4) 0.3158(4) 0.061(2) Uani 1 1 d .
H51 H 0.1268 0.2676 0.2812 0.074 Uiso 1 1 calc R
Cl11 Cl 0.09859(19) 0.37163(12) 0.32101(12) 0.0696(7) Uani 1 1 d .
Cl12 Cl 0.1724(2) 0.24831(13) 0.38625(12) 0.0787(7) Uani 1 1 d .
Cl13 Cl 0.29762(19) 0.31016(15) 0.29730(15) 0.0926(9) Uani 1 1 d .
C52 C -0.2358(11) -0.1539(7) 0.3877(5) 0.117(5) Uani 1 1 d .
H52 H -0.2870 -0.1562 0.3481 0.141 Uiso 1 1 calc R
Cl14 Cl -0.1017(4) -0.1542(2) 0.3723(2) 0.1607(17) Uani 1 1 d .
Cl15 Cl -0.2521(5) -0.0789(2) 0.4289(2) 0.187(2) Uani 1 1 d .
Cl16 Cl -0.2517(5) -0.2219(2) 0.4363(3) 0.223(3) Uani 1 1 d .
C53 C -0.3415(9) 0.3338(6) -0.0404(6) 0.105(4) Uani 1 1 d .
H53 H -0.3313 0.2984 -0.0722 0.126 Uiso 1 1 calc R
Cl17 Cl -0.2460(3) 0.3246(3) 0.02722(18) 0.1541(17) Uani 1 1 d .
Cl18 Cl -0.3280(4) 0.4152(2) -0.07106(18) 0.1502(16) Uani 1 1 d .
Cl19 Cl -0.4703(3) 0.3274(2) -0.0165(2) 0.1559(16) Uani 1 1 d .

loop_
_atom_site_aniso_label
_atom_site_aniso_U_11
_atom_site_aniso_U_22
_atom_site_aniso_U_33
_atom_site_aniso_U_23
_atom_site_aniso_U_13
_atom_site_aniso_U_12
Ir1 0.02422(16) 0.02341(14) 0.04047(15) -0.00086(12) 0.00408(12) 0.00028(12)
Ir2 0.02499(16) 0.02456(15) 0.04128(16) -0.00344(12) 0.00499(12) -0.00053(12)
Cl1 0.0286(9) 0.0253(9) 0.0549(11) -0.0072(8) 0.0081(8) -0.0021(7)
Cl2 0.0255(9) 0.0248(9) 0.0668(12) -0.0053(9) 0.0035(9) -0.0012(8)
F1 0.052(3) 0.071(4) 0.088(3) 0.011(3) 0.022(3) -0.017(3)
F2 0.050(3) 0.063(3) 0.073(3) -0.013(3) -0.013(3) -0.003(3)
F3 0.067(3) 0.039(3) 0.094(4) -0.006(3) 0.000(3) 0.023(3)
F4 0.106(4) 0.066(4) 0.069(3) -0.028(3) 0.025(3) 0.005(3)
F5 0.075(4) 0.053(3) 0.107(4) -0.034(3) 0.016(3) 0.017(3)
F6 0.102(4) 0.049(3) 0.102(4) 0.029(3) -0.010(3) 0.017(3)
F7 0.046(3) 0.076(4) 0.125(5) -0.032(4) -0.001(3) -0.022(3)
F8 0.089(4) 0.076(4) 0.120(5) 0.033(4) 0.048(4) -0.011(3)
N1 0.042(4) 0.023(3) 0.042(3) 0.001(3) 0.003(3) 0.004(3)
N2 0.026(3) 0.036(4) 0.046(3) 0.007(3) 0.003(3) -0.006(3)
N3 0.027(3) 0.039(4) 0.044(3) 0.005(3) 0.005(3) -0.003(3)
N4 0.052(4) 0.027(3) 0.046(4) 0.005(3) 0.004(3) 0.016(3)
C1 0.030(4) 0.016(3) 0.050(4) -0.006(3) 0.001(3) 0.010(3)
C2 0.033(4) 0.033(4) 0.052(4) 0.003(4) 0.007(4) 0.003(4)
C3 0.034(5) 0.038(5) 0.063(5) -0.004(4) 0.016(4) 0.002(4)
C4 0.028(5) 0.032(4) 0.080(6) -0.016(4) 0.004(4) -0.002(4)
C5 0.038(5) 0.035(4) 0.053(5) -0.010(4) -0.008(4) 0.004(4)
C6 0.032(4) 0.021(4) 0.054(4) -0.004(3) 0.001(4) 0.002(3)
C7 0.031(5) 0.028(4) 0.055(5) -0.006(4) -0.010(4) 0.004(3)
C8 0.074(7) 0.052(6) 0.050(5) 0.012(4) -0.007(5) -0.012(5)
C9 0.083(8) 0.068(7) 0.053(5) 0.016(5) -0.019(5) -0.010(6)
C10 0.063(6) 0.053(6) 0.060(5) 0.018(5) 0.000(5) -0.004(5)
C11 0.042(5) 0.041(5) 0.049(4) 0.003(4) 0.011(4) -0.002(4)
C12 0.020(4) 0.022(4) 0.046(4) -0.005(3) 0.000(3) 0.002(3)
C13 0.029(4) 0.038(4) 0.048(4) -0.004(4) -0.001(3) 0.006(4)
C14 0.030(4) 0.030(4) 0.069(5) -0.005(4) -0.008(4) 0.003(4)
C15 0.041(5) 0.040(5) 0.077(6) -0.023(5) 0.005(4) 0.004(4)
C16 0.046(5) 0.048(5) 0.049(5) -0.022(4) 0.008(4) -0.008(4)
C17 0.032(4) 0.033(4) 0.049(4) -0.007(4) 0.003(4) -0.006(3)
C18 0.040(5) 0.041(5) 0.043(4) -0.007(4) 0.005(4) -0.013(4)
C19 0.078(7) 0.058(6) 0.048(5) 0.002(5) 0.016(5) -0.015(5)
C20 0.095(8) 0.088(8) 0.044(5) 0.013(5) 0.018(5) -0.016(7)
C21 0.058(6) 0.058(6) 0.067(6) 0.033(5) 0.006(5) -0.005(5)
C22 0.039(5) 0.043(5) 0.060(5) 0.012(4) 0.000(4) -0.007(4)
C23 0.021(4) 0.022(4) 0.062(5) -0.002(3) 0.004(4) -0.006(3)
C24 0.038(5) 0.028(4) 0.064(5) -0.006(4) 0.003(4) 0.004(4)
C25 0.034(5) 0.034(5) 0.086(6) -0.017(5) 0.009(5) -0.003(4)
C26 0.037(5) 0.030(5) 0.107(8) -0.001(5) 0.009(5) 0.002(4)
C27 0.036(5) 0.041(5) 0.080(6) 0.019(5) -0.004(5) -0.003(4)
C28 0.027(4) 0.027(4) 0.062(5) 0.006(4) -0.002(4) -0.005(3)
C29 0.030(4) 0.041(5) 0.053(5) 0.005(4) -0.002(4) -0.012(4)
C30 0.066(7) 0.060(6) 0.063(6) 0.021(5) -0.011(5) -0.008(5)
C31 0.072(7) 0.095(9) 0.051(6) 0.007(6) -0.003(5) -0.018(7)
C32 0.057(6) 0.084(8) 0.045(5) -0.005(5) 0.002(4) -0.013(6)
C33 0.040(5) 0.050(5) 0.050(5) -0.013(4) 0.011(4) -0.006(4)
C34 0.028(4) 0.013(3) 0.064(5) -0.003(3) 0.012(4) 0.004(3)
C35 0.032(5) 0.032(4) 0.074(6) -0.001(4) 0.015(4) 0.002(4)
C36 0.034(5) 0.037(5) 0.095(7) -0.014(5) 0.011(5) -0.003(4)
C37 0.044(6) 0.032(5) 0.114(8) -0.002(5) 0.030(6) -0.009(4)
C38 0.063(6) 0.038(5) 0.098(7) 0.026(5) 0.042(6) 0.007(5)
C39 0.035(5) 0.024(4) 0.070(5) 0.004(4) 0.016(4) 0.006(3)
C40 0.060(6) 0.027(4) 0.061(5) 0.008(4) 0.027(5) 0.015(4)
C41 0.079(7) 0.054(6) 0.077(7) 0.014(5) 0.030(6) 0.023(6)
C42 0.112(10) 0.062(7) 0.061(6) 0.015(5) 0.026(7) 0.039(7)
C43 0.084(8) 0.058(6) 0.052(5) -0.012(5) -0.008(5) 0.033(6)
C44 0.059(6) 0.051(5) 0.049(5) -0.005(4) 0.000(4) 0.014(5)
C51 0.051(5) 0.046(5) 0.089(6) -0.022(5) 0.013(5) -0.009(4)
Cl11 0.0568(15) 0.0514(14) 0.0981(17) -0.0134(13) 0.0013(13) 0.0018(12)
Cl12 0.0852(18) 0.0485(14) 0.1012(19) -0.0064(13) 0.0080(15) -0.0077(14)
Cl13 0.0519(15) 0.0778(19) 0.155(3) -0.0313(18) 0.0395(17) -0.0145(14)
C52 0.167(13) 0.124(12) 0.064(7) -0.024(7) 0.030(8) -0.024(10)
Cl14 0.157(4) 0.125(3) 0.218(4) -0.029(3) 0.091(3) -0.042(3)
Cl15 0.293(7) 0.135(4) 0.143(3) 0.011(3) 0.062(4) 0.089(4)
Cl16 0.306(7) 0.092(3) 0.319(7) -0.001(4) 0.211(6) -0.033(4)
C53 0.096(9) 0.079(9) 0.140(11) -0.027(8) 0.016(8) 0.024(7)
Cl17 0.149(3) 0.184(5) 0.120(3) 0.013(3) -0.016(3) 0.060(3)
Cl18 0.199(4) 0.139(4) 0.122(3) 0.015(3) 0.053(3) 0.020(3)
Cl19 0.113(3) 0.106(3) 0.242(5) 0.017(3) 0.000(3) 0.014(2)

loop_
_atom_type_symbol
_atom_type_description
_atom_type_scat_dispersion_real
_atom_type_scat_dispersion_imag
_atom_type_scat_source
C C 0.0033 0.0016 'International Tables Vol C Tables 4.2.6.8 and 6.1.1.4'
H H 0.0000 0.0000 'International Tables Vol C Tables 4.2.6.8 and 6.1.1.4'
N N 0.0061 0.0033 'International Tables Vol C Tables 4.2.6.8 and 6.1.1.4'
F F 0.0171 0.0103 'International Tables Vol C Tables 4.2.6.8 and 6.1.1.4'
Cl Cl 0.1484 0.1585 'International Tables Vol C Tables 4.2.6.8 and 6.1.1.4'
Ir Ir -1.4442 7.9887 'International Tables Vol C Tables 4.2.6.8 and 6.1.1.4'

loop_
_geom_angle_atom_site_label_1
_geom_angle_atom_site_label_2
_geom_angle_atom_site_label_3
_geom_angle
C12 Ir1 C1 90.4(2)
C12 Ir1 N2 80.8(3)
C1 Ir1 N2 90.4(2)
C12 Ir1 N1 93.7(2)
C1 Ir1 N1 80.8(3)
N2 Ir1 N1 169.7(2)
C12 Ir1 Cl2 171.94(19)
C1 Ir1 Cl2 96.70(18)
N2 Ir1 Cl2 95.22(17)
N1 Ir1 Cl2 91.21(16)
C12 Ir1 Cl1 90.55(19)
C1 Ir1 Cl1 175.8(2)
N2 Ir1 Cl1 93.84(15)
N1 Ir1 Cl1 95.00(17)
Cl2 Ir1 Cl1 82.67(5)
C34 Ir2 C23 92.8(3)
C34 Ir2 N3 91.5(3)
C23 Ir2 N3 80.9(3)
C34 Ir2 N4 80.3(3)
C23 Ir2 N4 94.7(3)
N3 Ir2 N4 170.5(2)
C34 Ir2 Cl1 93.98(18)
C23 Ir2 Cl1 172.01(19)
N3 Ir2 Cl1 94.72(17)
N4 Ir2 Cl1 90.63(16)
C34 Ir2 Cl2 174.2(2)
C23 Ir2 Cl2 91.00(19)
N3 Ir2 Cl2 93.47(16)
N4 Ir2 Cl2 95.0(2)
Cl1 Ir2 Cl2 82.57(5)
Ir2 Cl1 Ir1 97.44(6)
Ir1 Cl2 Ir2 96.85(6)
C11 N1 C7 120.5(6)
C11 N1 Ir1 124.5(5)
C7 N1 Ir1 114.8(5)
C22 N2 C18 119.7(6)
C22 N2 Ir1 124.3(5)
C18 N2 Ir1 115.4(5)
C33 N3 C29 119.3(6)
C33 N3 Ir2 124.7(5)
C29 N3 Ir2 115.5(5)
C44 N4 C40 120.2(7)
C44 N4 Ir2 124.6(6)
C40 N4 Ir2 115.2(5)
C2 C1 C6 117.6(6)
C2 C1 Ir1 127.7(6)
C6 C1 Ir1 114.7(5)
C3 C2 C1 120.1(7)
F1 C3 C4 117.6(7)
F1 C3 C2 118.6(7)
C4 C3 C2 123.8(7)
C5 C4 C3 116.5(7)
C4 C5 F2 118.2(7)
C4 C5 C6 123.7(7)
F2 C5 C6 118.1(7)
C5 C6 C1 118.2(7)
C5 C6 C7 126.3(7)
C1 C6 C7 115.5(6)
N1 C7 C8 118.6(7)
N1 C7 C6 114.1(6)
C8 C7 C6 127.3(7)
C9 C8 C7 120.3(9)
C8 C9 C10 121.0(8)
C11 C10 C9 117.6(8)
N1 C11 C10 121.9(7)
C13 C12 C17 118.6(6)
C13 C12 Ir1 126.8(5)
C17 C12 Ir1 114.6(5)
C14 C13 C12 119.1(7)
F3 C14 C13 118.7(7)
F3 C14 C15 117.1(7)
C13 C14 C15 124.2(8)
C16 C15 C14 115.4(7)
F4 C16 C15 116.4(7)
F4 C16 C17 118.6(8)
C15 C16 C17 124.9(7)
C16 C17 C12 117.5(7)
C16 C17 C18 127.4(7)
C12 C17 C18 115.1(6)
N2 C18 C19 120.5(8)
N2 C18 C17 113.7(6)
C19 C18 C17 125.7(7)
C20 C19 C18 118.6(9)
C19 C20 C21 120.8(8)
C22 C21 C20 118.4(8)
N2 C22 C21 122.0(8)
C24 C23 C28 119.6(7)
C24 C23 Ir2 126.0(6)
C28 C23 Ir2 114.4(5)
C25 C24 C23 118.9(8)
F5 C25 C26 117.9(8)
F5 C25 C24 118.9(8)
C26 C25 C24 123.2(8)
C27 C26 C25 116.8(8)
F6 C27 C26 117.4(8)
F6 C27 C28 118.5(8)
C26 C27 C28 124.1(8)
C27 C28 C23 117.3(7)
C27 C28 C29 127.0(7)
C23 C28 C29 115.6(6)
N3 C29 C30 119.1(8)
N3 C29 C28 113.4(6)
C30 C29 C28 127.4(8)
C31 C30 C29 121.1(9)
C30 C31 C32 118.6(9)
C33 C32 C31 119.5(9)
N3 C33 C32 122.4(8)
C35 C34 C39 116.7(7)
C35 C34 Ir2 127.6(5)
C39 C34 Ir2 115.7(6)
C36 C35 C34 121.0(8)
C37 C36 F7 119.0(8)
C37 C36 C35 122.8(9)
F7 C36 C35 118.2(8)
C36 C37 C38 117.3(8)
C37 C38 F8 117.3(8)
C37 C38 C39 123.3(8)
F8 C38 C39 119.4(9)
C38 C39 C34 118.9(8)
C38 C39 C40 126.3(8)
C34 C39 C40 114.8(7)
N4 C40 C41 119.1(8)
N4 C40 C39 114.0(6)
C41 C40 C39 126.8(8)
C42 C41 C40 119.7(9)
C41 C42 C43 121.1(9)
C44 C43 C42 118.3(9)
N4 C44 C43 121.4(9)
Cl11 C51 Cl12 111.1(5)
Cl11 C51 Cl13 110.2(5)
Cl12 C51 Cl13 110.5(5)
Cl16 C52 Cl15 108.8(6)
Cl16 C52 Cl14 107.6(8)
Cl15 C52 Cl14 106.2(8)
Cl18 C53 Cl17 108.3(7)
Cl18 C53 Cl19 108.2(6)
Cl17 C53 Cl19 107.6(7)

loop_
_geom_bond_atom_site_label_1
_geom_bond_atom_site_label_2
_geom_bond_distance
Ir1 C12 1.985(6)
Ir1 C1 1.995(7)
Ir1 N2 2.054(5)
Ir1 N1 2.057(5)
Ir1 Cl2 2.5093(17)
Ir1 Cl1 2.5151(17)
Ir2 C34 1.982(7)
Ir2 C23 1.994(7)
Ir2 N3 2.050(6)
Ir2 N4 2.051(6)
Ir2 Cl1 2.5004(17)
Ir2 Cl2 2.5287(17)
F1 C3 1.358(8)
F2 C5 1.376(8)
F3 C14 1.362(8)
F4 C16 1.368(8)
F5 C25 1.355(9)
F6 C27 1.356(9)
F7 C36 1.374(9)
F8 C38 1.356(9)
N1 C11 1.354(9)
N1 C7 1.378(9)
N2 C22 1.350(9)
N2 C18 1.363(9)
N3 C33 1.347(9)
N3 C29 1.371(9)
N4 C44 1.362(10)
N4 C40 1.368(10)
C1 C2 1.394(9)
C1 C6 1.416(9)
C2 C3 1.367(10)
C3 C4 1.361(10)
C4 C5 1.350(10)
C5 C6 1.403(10)
C6 C7 1.454(10)
C7 C8 1.379(10)
C8 C9 1.371(12)
C9 C10 1.385(12)
C10 C11 1.371(10)
C12 C13 1.395(9)
C12 C17 1.427(9)
C13 C14 1.371(10)
C14 C15 1.371(11)
C15 C16 1.369(11)
C16 C17 1.373(10)
C17 C18 1.465(10)
C18 C19 1.395(10)
C19 C20 1.378(13)
C20 C21 1.383(13)
C21 C22 1.373(10)
C23 C24 1.392(10)
C23 C28 1.418(10)
C24 C25 1.384(10)
C25 C26 1.371(11)
C26 C27 1.363(11)
C27 C28 1.389(11)
C28 C29 1.464(10)
C29 C30 1.388(10)
C30 C31 1.374(13)
C31 C32 1.377(13)
C32 C33 1.363(10)
C34 C35 1.393(10)
C34 C39 1.402(10)
C35 C36 1.378(10)
C36 C37 1.336(11)
C37 C38 1.352(12)
C38 C39 1.399(11)
C39 C40 1.458(11)
C40 C41 1.411(11)
C41 C42 1.355(13)
C42 C43 1.386(14)
C43 C44 1.384(11)
C51 Cl11 1.738(9)
C51 Cl12 1.752(9)
C51 Cl13 1.757(8)
C52 Cl16 1.717(13)
C52 Cl15 1.738(13)
C52 Cl14 1.749(14)
C53 Cl18 1.742(13)
C53 Cl17 1.751(12)
C53 Cl19 1.755(12)
